data_4021440
loop_
_publ_author_name
'Ibrahim Eryazici'
'Charles N. Moorefield'
'Semih Durmus'
'George R. Newkome'

_publ_section_title
;
 Synthesis and Single-Crystal X-ray Characterization of
 4,4' '-Functionalized 4'-(4-Bromophenyl)-2,2':6',2' '-terpyridines
;
_journal_name_full 'Journal of Organic Chemistry'
_journal_page_first 1009
_journal_page_last 1014
_journal_paper_doi 10.1021/jo052036l
_journal_volume 71
_journal_year 2006
_chemical_formula_moiety 'C23 H18 Br N3'
_chemical_formula_sum 'C23 H18 Br N3'
_chemical_formula_weight 416.31
_chemical_name_systematic
; 
 ? 
;
_space_group_IT_number 14
_symmetry_cell_setting monoclinic
_symmetry_space_group_name_Hall '-P 2ybc'
_symmetry_space_group_name_H-M 'P 1 21/c 1'
_atom_sites_solution_hydrogens geom
_atom_sites_solution_primary direct
_atom_sites_solution_secondary difmap
_audit_creation_method SHELXL-97
_cell_angle_alpha 90.00
_cell_angle_beta 96.137(13)
_cell_angle_gamma 90.00
_cell_formula_units_Z 4
_cell_length_a 15.625(13)
_cell_length_b 11.062(9)
_cell_length_c 10.915(9)
_cell_measurement_reflns_used 1147
_cell_measurement_temperature 100(2)
_cell_measurement_theta_max 19.60
_cell_measurement_theta_min 2.26
_cell_volume 1876(3)
_computing_cell_refinement 'Bruker SMART'
_computing_data_collection 'Bruker SMART'
_computing_data_reduction 'Bruker SAINT'
_computing_molecular_graphics 'Bruker SHELXTL'
_computing_publication_material 'Bruker SHELXTL'
_computing_structure_refinement 'SHELXL-97 (Sheldrick, 1997)'
_computing_structure_solution 'SHELXS-97 (Sheldrick, 1990)'
_diffrn_ambient_temperature 100(2)
_diffrn_measured_fraction_theta_full 0.949
_diffrn_measured_fraction_theta_max 0.949
_diffrn_radiation_monochromator graphite
_diffrn_radiation_source 'fine-focus sealed tube'
_diffrn_radiation_type MoK\a
_diffrn_radiation_wavelength 0.71073
_diffrn_reflns_av_R_equivalents 0.1427
_diffrn_reflns_av_sigmaI/netI 0.1644
_diffrn_reflns_limit_h_max 20
_diffrn_reflns_limit_h_min -20
_diffrn_reflns_limit_k_max 14
_diffrn_reflns_limit_k_min -14
_diffrn_reflns_limit_l_max 14
_diffrn_reflns_limit_l_min -14
_diffrn_reflns_number 15854
_diffrn_reflns_theta_full 28.44
_diffrn_reflns_theta_max 28.44
_diffrn_reflns_theta_min 1.31
_exptl_absorpt_coefficient_mu 2.204
_exptl_absorpt_correction_type multi-scan
_exptl_absorpt_process_details SADABS
_exptl_crystal_colour colorless
_exptl_crystal_density_diffrn 1.474
_exptl_crystal_density_meas 0
_exptl_crystal_density_method 'not measured'
_exptl_crystal_description needle
_exptl_crystal_F_000 848
_exptl_crystal_size_max 0.40
_exptl_crystal_size_mid 0.10
_exptl_crystal_size_min 0.04
_refine_diff_density_max 0.607
_refine_diff_density_min -0.947
_refine_diff_density_rms 0.110
_refine_ls_extinction_method none
_refine_ls_goodness_of_fit_ref 1.022
_refine_ls_hydrogen_treatment mixed
_refine_ls_matrix_type full
_refine_ls_number_parameters 246
_refine_ls_number_reflns 4490
_refine_ls_number_restraints 0
_refine_ls_restrained_S_all 1.022
_refine_ls_R_factor_all 0.1683
_refine_ls_R_factor_gt 0.0825
_refine_ls_shift/su_max 0.005
_refine_ls_shift/su_mean 0.000
_refine_ls_structure_factor_coef Fsqd
_refine_ls_weighting_details 'calc w=1/[\s^2^(Fo^2^)+(0.0623P)^2^+1.2686P] where P=(Fo^2^+2Fc^2^)/3'
_refine_ls_weighting_scheme calc
_refine_ls_wR_factor_gt 0.1567
_refine_ls_wR_factor_ref 0.1858
_reflns_number_gt 2405
_reflns_number_total 4490
_reflns_threshold_expression >2sigma(I)
_cod_data_source_file jo052036lsi20050928_013433.cif
_cod_depositor_comments
;
The following automatic conversions were performed:
'_symmetry_cell_setting' value 'Monoclinic' changed to 'monoclinic'
according to '/home/saulius/struct/CIF-dictionaries/cif_core.dic'
dictionary named 'cif_core.dic' version 2.4.1 from
2010-06-29.

'_exptl_absorpt_correction_type' value 'MULTI-SCAN' changed
to 'multi-scan' according to
'/home/saulius/struct/CIF-dictionaries/cif_core.dic' dictionary named
'cif_core.dic' version 2.4.1 from 2010-06-29.

Automatic conversion script
Id: cif_fix_enum 1527 2010-12-29 10:47:43Z saulius 
;
_cod_original_sg_symbol_H-M 'P 21/c'
_cod_database_code 4021440

loop_
_symmetry_equiv_pos_as_xyz
'x, y, z'
'-x, y+1/2, -z+1/2'
'-x, -y, -z'
'x, -y-1/2, z-1/2'

loop_
_atom_site_label
_atom_site_type_symbol
_atom_site_fract_x
_atom_site_fract_y
_atom_site_fract_z
_atom_site_U_iso_or_equiv
_atom_site_adp_type
_atom_site_occupancy
_atom_site_symmetry_multiplicity
_atom_site_calc_flag
_atom_site_refinement_flags
Br1 Br 0.99108(4) 0.10147(7) 0.21313(6) 0.0386(2) Uani 1 1 d .
N1 N 0.8409(3) -0.1098(5) 0.9479(4) 0.0295(12) Uani 1 1 d .
N2 N 0.6838(3) 0.1220(4) 0.8603(4) 0.0242(11) Uani 1 1 d .
N3 N 0.5694(3) 0.3592(4) 0.6869(5) 0.0287(12) Uani 1 1 d .
C1 C 0.7704(3) -0.0415(5) 0.9540(5) 0.0223(13) Uani 1 1 d .
C2 C 0.7217(4) -0.0469(6) 1.0533(6) 0.0286(15) Uani 1 1 d .
H2 H 0.6719 0.0022 1.0540 0.034 Uiso 1 1 calc R
C3 C 0.7461(4) -0.1248(5) 1.1525(6) 0.0272(14) Uani 1 1 d .
C4 C 0.8205(4) -0.1921(6) 1.1452(6) 0.0312(15) Uani 1 1 d .
H4 H 0.8406 -0.2457 1.2100 0.037 Uiso 1 1 calc R
C5 C 0.8651(4) -0.1807(6) 1.0429(6) 0.0330(16) Uani 1 1 d .
H5 H 0.9162 -0.2267 1.0408 0.040 Uiso 1 1 calc R
C6 C 0.6950(4) -0.1347(6) 1.2593(6) 0.0412(18) Uani 1 1 d .
H6A H 0.7177 -0.2010 1.3129 0.062 Uiso 1 1 calc R
H6B H 0.6346 -0.1510 1.2297 0.062 Uiso 1 1 calc R
H6C H 0.6990 -0.0588 1.3059 0.062 Uiso 1 1 calc R
C7 C 0.7463(4) 0.0408(5) 0.8487(5) 0.0246(14) Uani 1 1 d .
C8 C 0.7909(3) 0.0345(6) 0.7452(5) 0.0251(14) Uani 1 1 d .
H8 H 0.8334 -0.0260 0.7393 0.030 Uiso 1 1 calc R
C9 C 0.7724(3) 0.1186(6) 0.6494(5) 0.0254(14) Uani 1 1 d .
C10 C 0.7084(3) 0.2026(5) 0.6630(5) 0.0246(13) Uani 1 1 d .
H10 H 0.6945 0.2622 0.6014 0.029 Uiso 1 1 calc R
C11 C 0.6644(3) 0.1994(6) 0.7674(5) 0.0253(14) Uani 1 1 d .
C12 C 0.5912(3) 0.2816(5) 0.7808(5) 0.0229(13) Uani 1 1 d .
C13 C 0.5454(3) 0.2750(6) 0.8846(6) 0.0276(14) Uani 1 1 d .
H13 H 0.5625 0.2194 0.9489 0.033 Uiso 1 1 calc R
C14 C 0.4757(4) 0.3495(6) 0.8925(6) 0.0285(15) Uani 1 1 d .
C15 C 0.4237(4) 0.3443(6) 1.0012(6) 0.0390(17) Uani 1 1 d .
H15A H 0.3873 0.2719 0.9950 0.058 Uiso 1 1 calc R
H15B H 0.3873 0.4164 1.0015 0.058 Uiso 1 1 calc R
H15C H 0.4627 0.3413 1.0777 0.058 Uiso 1 1 calc R
C16 C 0.4540(4) 0.4293(5) 0.7966(6) 0.0298(15) Uani 1 1 d .
H16 H 0.4064 0.4825 0.7988 0.036 Uiso 1 1 calc R
C17 C 0.5028(4) 0.4311(6) 0.6961(6) 0.0344(17) Uani 1 1 d .
H17 H 0.4873 0.4869 0.6313 0.041 Uiso 1 1 calc R
C18 C 0.8225(4) 0.1148(6) 0.5415(5) 0.0276(14) Uani 1 1 d .
C19 C 0.8484(4) 0.2226(6) 0.4890(6) 0.0282(15) Uani 1 1 d .
H19 H 0.8328 0.2986 0.5207 0.034 Uiso 1 1 calc R
C20 C 0.8974(4) 0.2170(7) 0.3894(6) 0.0360(17) Uani 1 1 d .
H20 H 0.9138 0.2896 0.3517 0.043 Uiso 1 1 calc R
C21 C 0.9223(4) 0.1065(7) 0.3450(5) 0.0354(16) Uani 1 1 d .
C22 C 0.8983(4) -0.0002(6) 0.3988(6) 0.0349(16) Uani 1 1 d .
H22 H 0.9158 -0.0760 0.3691 0.042 Uiso 1 1 calc R
C23 C 0.8488(4) 0.0050(6) 0.4962(6) 0.0306(15) Uani 1 1 d .
H23 H 0.8322 -0.0680 0.5329 0.037 Uiso 1 1 calc R

loop_
_atom_site_aniso_label
_atom_site_aniso_U_11
_atom_site_aniso_U_22
_atom_site_aniso_U_33
_atom_site_aniso_U_23
_atom_site_aniso_U_13
_atom_site_aniso_U_12
Br1 0.0256(3) 0.0611(5) 0.0304(4) 0.0040(4) 0.0091(2) 0.0049(4)
N1 0.024(3) 0.036(3) 0.029(3) 0.000(3) 0.002(2) 0.000(3)
N2 0.016(2) 0.026(3) 0.031(3) -0.002(2) 0.002(2) -0.001(2)
N3 0.025(3) 0.029(3) 0.033(3) 0.004(2) 0.004(2) 0.003(2)
C1 0.020(3) 0.026(3) 0.022(3) 0.000(3) 0.004(2) -0.003(3)
C2 0.019(3) 0.035(4) 0.031(4) 0.004(3) 0.001(3) 0.000(3)
C3 0.025(3) 0.026(4) 0.030(3) 0.001(3) 0.001(3) -0.001(3)
C4 0.038(4) 0.029(4) 0.026(4) 0.002(3) 0.000(3) -0.001(3)
C5 0.022(3) 0.035(4) 0.042(4) 0.005(3) 0.003(3) 0.007(3)
C6 0.037(4) 0.055(5) 0.033(4) 0.004(3) 0.009(3) 0.004(3)
C7 0.023(3) 0.026(3) 0.025(3) 0.001(3) 0.001(3) -0.006(3)
C8 0.020(3) 0.030(4) 0.025(3) -0.004(3) 0.002(3) 0.001(3)
C9 0.019(3) 0.035(4) 0.022(3) -0.009(3) 0.003(2) -0.005(3)
C10 0.022(3) 0.029(4) 0.022(3) 0.000(3) 0.000(2) -0.001(3)
C11 0.022(3) 0.032(4) 0.022(3) 0.005(3) 0.003(2) -0.005(3)
C12 0.014(3) 0.024(3) 0.030(3) -0.002(3) 0.000(2) -0.004(2)
C13 0.020(3) 0.034(4) 0.029(4) -0.003(3) 0.005(3) -0.002(3)
C14 0.020(3) 0.034(4) 0.031(4) -0.009(3) 0.001(3) -0.001(3)
C15 0.030(4) 0.050(5) 0.039(4) -0.011(3) 0.011(3) 0.008(3)
C16 0.022(3) 0.032(4) 0.035(4) -0.005(3) 0.003(3) 0.006(3)
C17 0.034(4) 0.034(4) 0.034(4) 0.004(3) 0.001(3) 0.004(3)
C18 0.020(3) 0.037(4) 0.026(3) -0.003(3) 0.004(2) 0.008(3)
C19 0.026(3) 0.027(4) 0.031(4) 0.004(3) 0.001(3) 0.005(3)
C20 0.018(3) 0.060(5) 0.029(4) 0.017(3) -0.001(3) 0.002(3)
C21 0.020(3) 0.068(5) 0.019(3) -0.002(4) 0.002(2) 0.010(3)
C22 0.029(3) 0.041(4) 0.036(4) 0.001(3) 0.010(3) 0.001(3)
C23 0.028(3) 0.035(4) 0.030(4) -0.003(3) 0.008(3) -0.003(3)

loop_
_atom_type_symbol
_atom_type_description
_atom_type_scat_dispersion_real
_atom_type_scat_dispersion_imag
_atom_type_scat_source
C C 0.0033 0.0016 'International Tables Vol C Tables 4.2.6.8 and 6.1.1.4'
H H 0.0000 0.0000 'International Tables Vol C Tables 4.2.6.8 and 6.1.1.4'
N N 0.0061 0.0033 'International Tables Vol C Tables 4.2.6.8 and 6.1.1.4'
Br Br -0.2901 2.4595 'International Tables Vol C Tables 4.2.6.8 and 6.1.1.4'

loop_
_geom_angle_atom_site_label_1
_geom_angle_atom_site_label_2
_geom_angle_atom_site_label_3
_geom_angle
C5 N1 C1 117.4(5)
C11 N2 C7 117.8(5)
C17 N3 C12 117.4(5)
N1 C1 C2 122.3(5)
N1 C1 C7 116.6(5)
C2 C1 C7 121.1(5)
C1 C2 C3 120.1(6)
C4 C3 C2 116.4(6)
C4 C3 C6 121.8(6)
C2 C3 C6 121.8(6)
C5 C4 C3 119.6(6)
N1 C5 C4 124.1(6)
N2 C7 C8 122.8(5)
N2 C7 C1 117.7(5)
C8 C7 C1 119.4(5)
C7 C8 C9 119.3(5)
C10 C9 C8 117.3(5)
C10 C9 C18 123.6(6)
C8 C9 C18 119.1(5)
C9 C10 C11 119.7(6)
N2 C11 C10 123.1(6)
N2 C11 C12 115.7(5)
C10 C11 C12 121.3(5)
N3 C12 C13 122.4(5)
N3 C12 C11 116.7(5)
C13 C12 C11 120.9(5)
C14 C13 C12 119.7(6)
C13 C14 C16 117.8(6)
C13 C14 C15 121.6(6)
C16 C14 C15 120.7(6)
C14 C16 C17 119.4(6)
N3 C17 C16 123.4(6)
C23 C18 C19 119.3(5)
C23 C18 C9 120.6(6)
C19 C18 C9 120.0(6)
C20 C19 C18 119.1(6)
C21 C20 C19 120.6(6)
C20 C21 C22 120.2(6)
C20 C21 Br1 119.8(5)
C22 C21 Br1 119.9(5)
C23 C22 C21 119.3(6)
C22 C23 C18 121.4(6)

loop_
_geom_bond_atom_site_label_1
_geom_bond_atom_site_label_2
_geom_bond_distance
Br1 C21 1.887(6)
N1 C5 1.323(8)
N1 C1 1.344(7)
N2 C11 1.336(7)
N2 C7 1.343(7)
N3 C17 1.322(7)
N3 C12 1.353(7)
C1 C2 1.390(8)
C1 C7 1.483(8)
C2 C3 1.404(8)
C3 C4 1.391(8)
C3 C6 1.486(9)
C4 C5 1.383(8)
C7 C8 1.391(8)
C8 C9 1.407(8)
C9 C10 1.385(8)
C9 C18 1.483(8)
C10 C11 1.393(8)
C11 C12 1.481(8)
C12 C13 1.405(8)
C13 C14 1.376(8)
C14 C16 1.384(8)
C14 C15 1.509(8)
C16 C17 1.401(8)
C18 C23 1.389(8)
C18 C19 1.402(8)
C19 C20 1.396(9)
C20 C21 1.386(9)
C21 C22 1.388(9)
C22 C23 1.382(8)

loop_
_cod_related_entry_id
_cod_related_entry_database
_cod_related_entry_code
1 ChemSpider 9750027
